data_8105045
loop_
_publ_author_name
'Lo, Kong Mun'
'Lee, See Mun'
'Tiekink, Edward R.T.'

_publ_section_title
;
 Crystal structure of
 catena-poly[tri(4-chlorophenyl)-(\m2-hydroxido)tin(IV)] -- 2-propanol
 (1/1), C21H21Cl3O2Sn
;
_journal_issue 1
_journal_name_full 'Zeitschrift f\"ur Kristallographie - New Crystal Structures'
_journal_page_first 159
_journal_page_last 161
_journal_paper_doi 10.1515/ncrs-2019-0552
_journal_volume 235
_journal_year 2019
_chemical_formula_moiety 'C18 H13 Cl3 O Sn, C3 H8 O'
_chemical_formula_sum 'C21 H21 Cl3 O2 Sn'
_chemical_formula_weight 530.42
_space_group_crystal_system monoclinic
_space_group_IT_number 14
_space_group_name_Hall '-P 2yn'
_space_group_name_H-M_alt 'P 1 21/n 1'
_atom_sites_solution_hydrogens mixed
_atom_sites_solution_primary direct
_atom_sites_solution_secondary difmap
_cell_angle_alpha 90
_cell_angle_beta 104.0700(10)
_cell_angle_gamma 90
_cell_formula_units_Z 4
_cell_length_a 13.33600(10)
_cell_length_b 8.23320(10)
_cell_length_c 20.2443(2)
_cell_measurement_reflns_used 26139
_cell_measurement_temperature 100(2)
_cell_measurement_theta_max 76.2010
_cell_measurement_theta_min 4.5040
_cell_volume 2156.10(4)
_computing_cell_refinement 'CrysAlisPro [1]'
_computing_data_collection 'CrysAlisPro [1]'
_computing_data_reduction 'CrysAlisPro [1]'
_computing_molecular_graphics 'ORTEP-3 for Windows [4]'
_computing_publication_material 'SHELXL-2014/7 [3]'
_computing_structure_refinement 'SHELXL-2014/7 [3]'
_computing_structure_solution 'SHELXS-97 [2]'
_diffrn_ambient_temperature 100(2)
_diffrn_detector_area_resol_mean 5.2558
_diffrn_measured_fraction_theta_full 1.000
_diffrn_measured_fraction_theta_max 1.000
_diffrn_measurement_device_type 'XtaLAB Synergy, Dualflex, AtlasS2'
_diffrn_measurement_method '\w scans'
_diffrn_radiation_type CuK\a
_diffrn_radiation_wavelength 1.54178
_diffrn_reflns_av_R_equivalents 0.0361
_diffrn_reflns_av_unetI/netI 0.0154
_diffrn_reflns_Laue_measured_fraction_full 1.000
_diffrn_reflns_Laue_measured_fraction_max 1.000
_diffrn_reflns_limit_h_max 15
_diffrn_reflns_limit_h_min -15
_diffrn_reflns_limit_k_max 9
_diffrn_reflns_limit_k_min -9
_diffrn_reflns_limit_l_max 23
_diffrn_reflns_limit_l_min -24
_diffrn_reflns_number 49159
_diffrn_reflns_point_group_measured_fraction_full 1.000
_diffrn_reflns_point_group_measured_fraction_max 1.000
_diffrn_reflns_theta_full 67.067
_diffrn_reflns_theta_max 67.067
_diffrn_reflns_theta_min 3.606
_diffrn_source 'micro-focus sealed X-ray tube'
_exptl_absorpt_coefficient_mu 12.955
_exptl_absorpt_correction_T_max 1.000
_exptl_absorpt_correction_T_min 0.807
_exptl_absorpt_correction_type gaussian
_exptl_absorpt_process_details 'CrysAlisPro [1]'
_exptl_crystal_colour colourless
_exptl_crystal_density_diffrn 1.634
_exptl_crystal_description prism
_exptl_crystal_F_000 1056
_exptl_crystal_size_max 0.159
_exptl_crystal_size_mid 0.066
_exptl_crystal_size_min 0.034
_refine_diff_density_max 0.843
_refine_diff_density_min -0.555
_refine_diff_density_rms 0.066
_refine_ls_extinction_coef .
_refine_ls_extinction_method none
_refine_ls_goodness_of_fit_ref 1.047
_refine_ls_hydrogen_treatment mixed
_refine_ls_matrix_type full
_refine_ls_number_parameters 252
_refine_ls_number_reflns 3845
_refine_ls_number_restraints 2
_refine_ls_restrained_S_all 1.047
_refine_ls_R_factor_all 0.0210
_refine_ls_R_factor_gt 0.0199
_refine_ls_shift/su_max 0.003
_refine_ls_shift/su_mean 0.000
_refine_ls_structure_factor_coef Fsqd
_refine_ls_weighting_details 'w=1/[\s^2^(Fo^2^)+(0.0313P)^2^+1.1987P] where P=(Fo^2^+2Fc^2^)/3'
_refine_ls_weighting_scheme calc
_refine_ls_wR_factor_gt 0.0535
_refine_ls_wR_factor_ref 0.0544
_reflns_Friedel_coverage 0.000
_reflns_Friedel_fraction_full .
_reflns_Friedel_fraction_max .
_reflns_number_gt 3647
_reflns_number_total 3845
_reflns_threshold_expression 'I > 2\s(I)'
_cod_data_source_file suppl_ncrs-2019-0552_suppl.cif
_cod_data_source_block shelx
_cod_original_sg_symbol_H-M 'P 21/n'
_cod_database_code 8105045
_shelx_space_group_comment
;
The symmetry employed for this shelxl refinement is uniquely defined
by the following loop, which should always be used as a source of
symmetry information in preference to the above space-group names.
They are only intended as comments.
;
_shelx_estimated_absorpt_t_min 0.233
_shelx_estimated_absorpt_t_max 0.667

loop_
_space_group_symop_operation_xyz
'x, y, z'
'-x+1/2, y+1/2, -z+1/2'
'-x, -y, -z'
'x-1/2, -y-1/2, z-1/2'

loop_
_atom_site_label
_atom_site_type_symbol
_atom_site_fract_x
_atom_site_fract_y
_atom_site_fract_z
_atom_site_U_iso_or_equiv
_atom_site_adp_type
_atom_site_occupancy
_atom_site_site_symmetry_order
_atom_site_calc_flag
_atom_site_refinement_flags_posn
_atom_site_refinement_flags_adp
_atom_site_refinement_flags_occupancy
_atom_site_disorder_assembly
_atom_site_disorder_group
Sn Sn 0.74641(2) 0.62820(2) 0.25099(2) 0.01366(6) Uani 1 1 d . . . . .
Cl1 Cl 0.85701(4) 0.45614(6) 0.58296(2) 0.02580(11) Uani 1 1 d . . . . .
Cl2 Cl 1.14436(5) 0.86190(7) 0.12846(4) 0.04162(15) Uani 1 1 d . . . . .
Cl3 Cl 0.29619(4) 0.47006(6) 0.03131(2) 0.03108(12) Uani 1 1 d . . . . .
O1 O 0.70141(10) 0.87677(13) 0.26734(7) 0.0165(3) Uani 1 1 d D . . . .
H1O H 0.6489(13) 0.881(3) 0.2829(12) 0.025 Uiso 1 1 d D U . . .
C1 C 0.78181(13) 0.5769(2) 0.35770(9) 0.0165(3) Uani 1 1 d . . . . .
C2 C 0.72610(15) 0.6470(2) 0.40081(10) 0.0202(4) Uani 1 1 d . . . . .
H2 H 0.6720 0.7214 0.3826 0.024 Uiso 1 1 calc R U . . .
C3 C 0.74872(16) 0.6094(2) 0.46977(10) 0.0222(4) Uani 1 1 d . . . . .
H3 H 0.7101 0.6568 0.4985 0.027 Uiso 1 1 calc R U . . .
C4 C 0.82802(14) 0.5023(2) 0.49600(9) 0.0201(4) Uani 1 1 d . . . . .
C5 C 0.88599(14) 0.4329(2) 0.45525(9) 0.0201(4) Uani 1 1 d . . . . .
H5 H 0.9410 0.3606 0.4741 0.024 Uiso 1 1 calc R U . . .
C6 C 0.86223(13) 0.4710(2) 0.38622(9) 0.0181(4) Uani 1 1 d . . . . .
H6 H 0.9017 0.4237 0.3579 0.022 Uiso 1 1 calc R U . . .
C7 C 0.87130(13) 0.7107(2) 0.21065(9) 0.0158(3) Uani 1 1 d . . . . .
C8 C 0.96992(14) 0.7304(2) 0.25384(9) 0.0217(4) Uani 1 1 d . . . . .
H8 H 0.9797 0.7115 0.3013 0.026 Uiso 1 1 calc R U . . .
C9 C 1.05356(15) 0.7768(2) 0.22895(10) 0.0270(4) Uani 1 1 d . . . . .
H9 H 1.1200 0.7897 0.2588 0.032 Uiso 1 1 calc R U . . .
C10 C 1.03870(16) 0.8041(2) 0.15984(11) 0.0268(4) Uani 1 1 d . . . . .
C11 C 0.94273(16) 0.7860(2) 0.11552(10) 0.0279(4) Uani 1 1 d . . . . .
H11 H 0.9337 0.8056 0.0682 0.033 Uiso 1 1 calc R U . . .
C12 C 0.85949(14) 0.7388(2) 0.14113(9) 0.0217(4) Uani 1 1 d . . . . .
H12 H 0.7934 0.7255 0.1108 0.026 Uiso 1 1 calc R U . . .
C13 C 0.60105(13) 0.5794(2) 0.18139(9) 0.0171(3) Uani 1 1 d . . . . .
C14 C 0.50882(15) 0.6493(2) 0.18890(10) 0.0206(4) Uani 1 1 d . . . . .
H14 H 0.5103 0.7214 0.2258 0.025 Uiso 1 1 calc R U . . .
C15 C 0.41476(16) 0.6150(2) 0.14327(11) 0.0232(4) Uani 1 1 d . . . . .
H15 H 0.3524 0.6619 0.1491 0.028 Uiso 1 1 calc R U . . .
C16 C 0.41373(14) 0.5117(2) 0.08945(9) 0.0222(4) Uani 1 1 d . . . . .
C17 C 0.50345(15) 0.4420(2) 0.08004(9) 0.0222(4) Uani 1 1 d . . . . .
H17 H 0.5015 0.3714 0.0426 0.027 Uiso 1 1 calc R U . . .
C18 C 0.59676(14) 0.4767(2) 0.12617(9) 0.0196(4) Uani 1 1 d . . . . .
H18 H 0.6587 0.4294 0.1198 0.024 Uiso 1 1 calc R U . . .
O2 O 0.52056(12) 0.88333(16) 0.32963(9) 0.0302(3) Uani 1 1 d D . . . .
H2O H 0.507(2) 0.9835(14) 0.3316(14) 0.045 Uiso 1 1 d D U . . .
C19 C 0.44785(16) 0.7908(3) 0.35541(11) 0.0300(4) Uani 1 1 d . . . . .
H19 H 0.4620 0.6733 0.3490 0.036 Uiso 1 1 calc R U . . .
C20 C 0.4606(2) 0.8188(5) 0.43005(13) 0.0641(9) Uani 1 1 d . . . . .
H20A H 0.5318 0.7936 0.4544 0.096 Uiso 1 1 calc R U . . .
H20B H 0.4129 0.7484 0.4467 0.096 Uiso 1 1 calc R U . . .
H20C H 0.4455 0.9326 0.4379 0.096 Uiso 1 1 calc R U . . .
C21 C 0.33907(19) 0.8250(4) 0.31621(14) 0.0518(7) Uani 1 1 d . . . . .
H21A H 0.3217 0.9383 0.3234 0.078 Uiso 1 1 calc R U . . .
H21B H 0.2914 0.7527 0.3320 0.078 Uiso 1 1 calc R U . . .
H21C H 0.3331 0.8065 0.2676 0.078 Uiso 1 1 calc R U . . .

loop_
_atom_site_aniso_label
_atom_site_aniso_U_11
_atom_site_aniso_U_22
_atom_site_aniso_U_33
_atom_site_aniso_U_23
_atom_site_aniso_U_13
_atom_site_aniso_U_12
Sn 0.01394(9) 0.01214(10) 0.01525(9) 0.00012(4) 0.00423(6) -0.00046(4)
Cl1 0.0309(2) 0.0295(3) 0.0167(2) 0.00223(17) 0.00505(17) 0.00297(19)
Cl2 0.0386(3) 0.0380(3) 0.0608(4) 0.0023(2) 0.0363(3) -0.0027(2)
Cl3 0.0240(2) 0.0306(3) 0.0317(2) 0.00057(19) -0.00657(18) -0.00334(19)
O1 0.0176(6) 0.0125(6) 0.0203(7) 0.0007(4) 0.0063(5) -0.0002(4)
C1 0.0194(8) 0.0127(8) 0.0180(8) -0.0005(7) 0.0057(7) -0.0029(7)
C2 0.0206(9) 0.0183(9) 0.0226(10) 0.0021(7) 0.0071(8) 0.0020(7)
C3 0.0238(10) 0.0229(10) 0.0227(10) -0.0012(7) 0.0110(8) 0.0015(7)
C4 0.0238(9) 0.0197(9) 0.0159(8) 0.0007(7) 0.0027(7) -0.0038(7)
C5 0.0203(9) 0.0169(9) 0.0214(9) -0.0002(7) 0.0020(7) 0.0008(7)
C6 0.0193(8) 0.0162(8) 0.0190(8) -0.0026(7) 0.0051(7) -0.0015(7)
C7 0.0180(8) 0.0110(8) 0.0199(8) -0.0004(6) 0.0077(7) 0.0005(6)
C8 0.0194(8) 0.0249(10) 0.0213(9) -0.0058(7) 0.0059(7) -0.0011(7)
C9 0.0206(9) 0.0277(10) 0.0346(10) -0.0104(8) 0.0101(8) -0.0044(8)
C10 0.0281(10) 0.0195(10) 0.0405(11) -0.0013(8) 0.0232(9) -0.0013(8)
C11 0.0375(11) 0.0256(10) 0.0260(9) 0.0072(8) 0.0180(8) 0.0101(9)
C12 0.0229(9) 0.0218(9) 0.0213(9) 0.0006(7) 0.0071(7) 0.0058(7)
C13 0.0173(8) 0.0132(8) 0.0197(8) 0.0022(7) 0.0026(7) -0.0022(7)
C14 0.0192(9) 0.0180(9) 0.0247(10) 0.0000(7) 0.0057(8) -0.0018(7)
C15 0.0187(10) 0.0200(10) 0.0312(11) 0.0020(7) 0.0064(8) 0.0001(7)
C16 0.0221(9) 0.0184(9) 0.0229(9) 0.0051(7) -0.0011(7) -0.0043(7)
C17 0.0282(10) 0.0169(9) 0.0195(9) -0.0002(7) 0.0022(7) 0.0002(7)
C18 0.0215(9) 0.0161(9) 0.0211(9) 0.0022(7) 0.0047(7) 0.0012(7)
O2 0.0294(8) 0.0190(7) 0.0478(10) 0.0004(6) 0.0202(7) -0.0002(5)
C19 0.0284(10) 0.0308(11) 0.0334(11) 0.0035(9) 0.0128(8) -0.0008(9)
C20 0.0397(14) 0.122(3) 0.0318(13) 0.0098(16) 0.0112(11) 0.0206(17)
C21 0.0289(12) 0.0794(19) 0.0463(15) 0.0072(15) 0.0074(11) -0.0072(13)

loop_
_atom_type_symbol
_atom_type_description
_atom_type_scat_dispersion_real
_atom_type_scat_dispersion_imag
_atom_type_scat_source
C C 0.0181 0.0091 'International Tables Vol C Tables 4.2.6.8 and 6.1.1.4'
H H 0.0000 0.0000 'International Tables Vol C Tables 4.2.6.8 and 6.1.1.4'
Cl Cl 0.3639 0.7018 'International Tables Vol C Tables 4.2.6.8 and 6.1.1.4'
O O 0.0492 0.0322 'International Tables Vol C Tables 4.2.6.8 and 6.1.1.4'
Sn Sn 0.0259 5.4591 'International Tables Vol C Tables 4.2.6.8 and 6.1.1.4'

loop_
_geom_angle_atom_site_label_1
_geom_angle_atom_site_label_2
_geom_angle_atom_site_label_3
_geom_angle
_geom_angle_site_symmetry_1
_geom_angle_site_symmetry_3
C7 Sn C13 118.28(7) . .
C7 Sn C1 116.61(6) . .
C13 Sn C1 124.79(7) . .
C7 Sn O1 91.63(6) . .
C13 Sn O1 92.15(6) . .
C1 Sn O1 91.91(6) . .
C7 Sn O1 85.88(6) . 2_645
C13 Sn O1 89.17(6) . 2_645
C1 Sn O1 89.07(6) . 2_645
O1 Sn O1 177.51(2) . 2_645
Sn O1 Sn 137.14(7) . 2_655
Sn O1 H1O 112.7(14) . .
Sn O1 H1O 110.1(14) 2_655 .
C6 C1 C2 118.09(16) . .
C6 C1 Sn 120.04(13) . .
C2 C1 Sn 121.87(13) . .
C3 C2 C1 121.05(17) . .
C3 C2 H2 119.5 . .
C1 C2 H2 119.5 . .
C4 C3 C2 119.19(18) . .
C4 C3 H3 120.4 . .
C2 C3 H3 120.4 . .
C5 C4 C3 121.43(17) . .
C5 C4 Cl1 119.42(14) . .
C3 C4 Cl1 119.15(15) . .
C4 C5 C6 118.82(17) . .
C4 C5 H5 120.6 . .
C6 C5 H5 120.6 . .
C5 C6 C1 121.41(17) . .
C5 C6 H6 119.3 . .
C1 C6 H6 119.3 . .
C12 C7 C8 117.94(16) . .
C12 C7 Sn 122.04(13) . .
C8 C7 Sn 119.95(13) . .
C9 C8 C7 121.47(17) . .
C9 C8 H8 119.3 . .
C7 C8 H8 119.3 . .
C8 C9 C10 118.88(18) . .
C8 C9 H9 120.6 . .
C10 C9 H9 120.6 . .
C11 C10 C9 121.47(18) . .
C11 C10 Cl2 119.69(16) . .
C9 C10 Cl2 118.84(16) . .
C10 C11 C12 119.06(18) . .
C10 C11 H11 120.5 . .
C12 C11 H11 120.5 . .
C11 C12 C7 121.17(17) . .
C11 C12 H12 119.4 . .
C7 C12 H12 119.4 . .
C18 C13 C14 118.13(16) . .
C18 C13 Sn 119.80(13) . .
C14 C13 Sn 122.07(13) . .
C15 C14 C13 121.19(18) . .
C15 C14 H14 119.4 . .
C13 C14 H14 119.4 . .
C16 C15 C14 118.87(19) . .
C16 C15 H15 120.6 . .
C14 C15 H15 120.6 . .
C17 C16 C15 121.50(17) . .
C17 C16 Cl3 119.34(15) . .
C15 C16 Cl3 119.16(15) . .
C16 C17 C18 119.01(17) . .
C16 C17 H17 120.5 . .
C18 C17 H17 120.5 . .
C13 C18 C17 121.29(17) . .
C13 C18 H18 119.4 . .
C17 C18 H18 119.4 . .
C19 O2 H2O 109(2) . .
O2 C19 C20 111.5(2) . .
O2 C19 C21 111.18(19) . .
C20 C19 C21 111.3(2) . .
O2 C19 H19 107.6 . .
C20 C19 H19 107.6 . .
C21 C19 H19 107.6 . .
C19 C20 H20A 109.5 . .
C19 C20 H20B 109.5 . .
H20A C20 H20B 109.5 . .
C19 C20 H20C 109.5 . .
H20A C20 H20C 109.5 . .
H20B C20 H20C 109.5 . .
C19 C21 H21A 109.5 . .
C19 C21 H21B 109.5 . .
H21A C21 H21B 109.5 . .
C19 C21 H21C 109.5 . .
H21A C21 H21C 109.5 . .
H21B C21 H21C 109.5 . .

loop_
_geom_bond_atom_site_label_1
_geom_bond_atom_site_label_2
_geom_bond_distance
_geom_bond_site_symmetry_2
Sn C7 2.1363(17) .
Sn C13 2.1393(17) .
Sn C1 2.1381(17) .
Sn O1 2.1805(11) .
Sn O1 2.2434(11) 2_645
Cl1 C4 1.7500(17) .
Cl2 C10 1.7467(19) .
Cl3 C16 1.7502(18) .
O1 Sn 2.2434(11) 2_655
O1 H1O 0.836(10) .
C1 C6 1.394(3) .
C1 C2 1.401(3) .
C2 C3 1.390(3) .
C2 H2 0.9500 .
C3 C4 1.380(3) .
C3 H3 0.9500 .
C4 C5 1.384(3) .
C5 C6 1.391(3) .
C5 H5 0.9500 .
C6 H6 0.9500 .
C7 C12 1.397(2) .
C7 C8 1.401(2) .
C8 C9 1.385(3) .
C8 H8 0.9500 .
C9 C10 1.383(3) .
C9 H9 0.9500 .
C10 C11 1.381(3) .
C11 C12 1.390(3) .
C11 H11 0.9500 .
C12 H12 0.9500 .
C13 C18 1.391(3) .
C13 C14 1.399(3) .
C14 C15 1.394(3) .
C14 H14 0.9500 .
C15 C16 1.379(3) .
C15 H15 0.9500 .
C16 C17 1.381(3) .
C17 C18 1.392(3) .
C17 H17 0.9500 .
C18 H18 0.9500 .
O2 C19 1.428(3) .
O2 H2O 0.847(10) .
C19 C20 1.497(3) .
C19 C21 1.501(3) .
C19 H19 1.0000 .
C20 H20A 0.9800 .
C20 H20B 0.9800 .
C20 H20C 0.9800 .
C21 H21A 0.9800 .
C21 H21B 0.9800 .
C21 H21C 0.9800 .

loop_
_geom_torsion_atom_site_label_1
_geom_torsion_atom_site_label_2
_geom_torsion_atom_site_label_3
_geom_torsion_atom_site_label_4
_geom_torsion
_geom_torsion_site_symmetry_1
_geom_torsion_site_symmetry_2
_geom_torsion_site_symmetry_3
_geom_torsion_site_symmetry_4
C6 C1 C2 C3 -1.4(3) . . . .
Sn C1 C2 C3 178.54(14) . . . .
C1 C2 C3 C4 0.6(3) . . . .
C2 C3 C4 C5 0.6(3) . . . .
C2 C3 C4 Cl1 179.57(15) . . . .
C3 C4 C5 C6 -0.9(3) . . . .
Cl1 C4 C5 C6 -179.87(14) . . . .
C4 C5 C6 C1 0.1(3) . . . .
C2 C1 C6 C5 1.1(3) . . . .
Sn C1 C6 C5 -178.86(13) . . . .
C12 C7 C8 C9 0.2(3) . . . .
Sn C7 C8 C9 177.14(15) . . . .
C7 C8 C9 C10 0.0(3) . . . .
C8 C9 C10 C11 0.0(3) . . . .
C8 C9 C10 Cl2 -179.76(15) . . . .
C9 C10 C11 C12 -0.2(3) . . . .
Cl2 C10 C11 C12 179.54(15) . . . .
C10 C11 C12 C7 0.4(3) . . . .
C8 C7 C12 C11 -0.4(3) . . . .
Sn C7 C12 C11 -177.30(14) . . . .
C18 C13 C14 C15 1.2(3) . . . .
Sn C13 C14 C15 -179.52(14) . . . .
C13 C14 C15 C16 -0.8(3) . . . .
C14 C15 C16 C17 0.1(3) . . . .
C14 C15 C16 Cl3 -179.19(15) . . . .
C15 C16 C17 C18 0.2(3) . . . .
Cl3 C16 C17 C18 179.49(14) . . . .
C14 C13 C18 C17 -0.9(3) . . . .
Sn C13 C18 C17 179.80(14) . . . .
C16 C17 C18 C13 0.2(3) . . . .
